data_4033961
loop_
_publ_author_name
'Ramaraju, Panduga'
'Pawar, Amol Prakash'
'Iype, Eldhose'
'Mir, Nisar A.'
'Choudhary, Sachin'
'Sharma, Devinder Kumar'
'Kant, Rajni'
'Kumar, Indresh'

_publ_section_title
;
 Enantio- and Diastereoselective Two-Pot Synthesis of Isoquinuclidines
 from Glutaraldehyde and <i>N</i>-Aryl Imines with DFT Calculations.
;
_journal_issue 19
_journal_name_full 'The Journal of organic chemistry'
_journal_page_first 12408
_journal_page_last 12419
_journal_paper_doi 10.1021/acs.joc.9b01865
_journal_volume 84
_journal_year 2019
_chemical_formula_moiety 'C29 H25 N3 O6'
_chemical_formula_sum 'C29 H25 N3 O6'
_chemical_formula_weight 511.52
_space_group_IT_number 4
_space_group_name_Hall 'P 2yb'
_space_group_name_H-M_alt 'P 1 21 1'
_symmetry_cell_setting monoclinic
_symmetry_space_group_name_H-M 'P 1 21 1'
_atom_sites_solution_hydrogens geom
_atom_sites_solution_primary direct
_atom_sites_solution_secondary difmap
_audit_creation_method SHELXL-97
_cell_angle_alpha 90.00
_cell_angle_beta 101.800(11)
_cell_angle_gamma 90.00
_cell_formula_units_Z 2
_cell_length_a 13.0203(14)
_cell_length_b 6.0434(6)
_cell_length_c 16.2047(18)
_cell_measurement_reflns_used 1399
_cell_measurement_temperature 293(2)
_cell_measurement_theta_max 27.6520
_cell_measurement_theta_min 3.8440
_cell_volume 1248.2(2)
_computing_cell_refinement 'CrysAlisPro,Oxford Diff.Ltd,Ver 1.171.34.40'
_computing_data_collection 'CrysAlisPro,Oxford Diff.Ltd,Ver 1.171.34.40'
_computing_data_reduction 'CrysAlisPro,Oxford Diff.Ltd,Ver 1.171.34.40'
_computing_molecular_graphics 'ORTEP3 (Farrugia, 1997)'
_computing_publication_material 'PLATON(Spek,2009)& PARST(Nardelli,1995)'
_computing_structure_refinement 'SHELXL-97 (Sheldrick, 1997)'
_computing_structure_solution 'SHELXS-97 (Sheldrick, 2008)'
_diffrn_ambient_temperature 293(2)
_diffrn_detector_area_resol_mean 16.1049
_diffrn_measured_fraction_theta_full 0.997
_diffrn_measured_fraction_theta_max 0.997
_diffrn_measurement_device_type 'Xcalibur, Sapphire3'
_diffrn_measurement_method 'omega scans'
_diffrn_radiation_monochromator graphite
_diffrn_radiation_source 'fine-focus sealed tube'
_diffrn_radiation_type MoK\a
_diffrn_radiation_wavelength 0.71073
_diffrn_reflns_av_R_equivalents 0.0295
_diffrn_reflns_av_sigmaI/netI 0.0575
_diffrn_reflns_limit_h_max 16
_diffrn_reflns_limit_h_min -12
_diffrn_reflns_limit_k_max 4
_diffrn_reflns_limit_k_min -7
_diffrn_reflns_limit_l_max 19
_diffrn_reflns_limit_l_min -16
_diffrn_reflns_number 4925
_diffrn_reflns_theta_full 26.00
_diffrn_reflns_theta_max 26.00
_diffrn_reflns_theta_min 3.61
_diffrn_standards_decay_% 0
_diffrn_standards_interval_count 0
_diffrn_standards_interval_time 0
_diffrn_standards_number 0
_exptl_absorpt_coefficient_mu 0.097
_exptl_absorpt_correction_T_max 1.00000
_exptl_absorpt_correction_T_min 0.86370
_exptl_absorpt_correction_type multi-scan
_exptl_absorpt_process_details 'crys Alis RED'
_exptl_crystal_colour transparent
_exptl_crystal_density_diffrn 1.361
_exptl_crystal_density_method 'not measured'
_exptl_crystal_description block
_exptl_crystal_F_000 536
_exptl_crystal_size_max 0.3
_exptl_crystal_size_mid 0.2
_exptl_crystal_size_min 0.1
_refine_diff_density_max 0.182
_refine_diff_density_min -0.161
_refine_diff_density_rms 0.034
_refine_ls_abs_structure_details 'Flack H D (1983), Acta Cryst. A39, 876-881'
_refine_ls_abs_structure_Flack 0.5(14)
_refine_ls_extinction_coef 0.0136(15)
_refine_ls_extinction_expression Fc^*^=kFc[1+0.001xFc^2^\l^3^/sin(2\q)]^-1/4^
_refine_ls_extinction_method SHELXL
_refine_ls_goodness_of_fit_ref 1.009
_refine_ls_hydrogen_treatment mixed
_refine_ls_matrix_type full
_refine_ls_number_parameters 345
_refine_ls_number_reflns 3541
_refine_ls_number_restraints 1
_refine_ls_restrained_S_all 1.008
_refine_ls_R_factor_all 0.0597
_refine_ls_R_factor_gt 0.0418
_refine_ls_shift/su_max 0.000
_refine_ls_shift/su_mean 0.000
_refine_ls_structure_factor_coef Fsqd
_refine_ls_weighting_details 'calc w=1/[\s^2^(Fo^2^)+(0.0293P)^2^+0.0000P] where P=(Fo^2^+2Fc^2^)/3'
_refine_ls_weighting_scheme calc
_refine_ls_wR_factor_gt 0.0782
_refine_ls_wR_factor_ref 0.0887
_reflns_number_gt 2751
_reflns_number_total 3541
_reflns_threshold_expression >2sigma(I)
_cod_data_source_file jo9b01865_si_002.cif
_cod_data_source_block azbcl
_cod_original_sg_symbol_H-M P1211
_cod_database_code 4033961

loop_
_symmetry_equiv_pos_as_xyz
'x, y, z'
'-x, y+1/2, -z'

loop_
_atom_site_label
_atom_site_type_symbol
_atom_site_fract_x
_atom_site_fract_y
_atom_site_fract_z
_atom_site_U_iso_or_equiv
_atom_site_adp_type
_atom_site_occupancy
_atom_site_symmetry_multiplicity
_atom_site_calc_flag
_atom_site_refinement_flags
O1 O 0.04704(16) 0.9642(4) 0.50011(14) 0.0573(7) Uani 1 1 d .
N2 N 0.12340(17) 0.7242(4) 0.25906(14) 0.0341(6) Uani 1 1 d .
O3 O 0.42842(15) 0.4971(4) 0.36127(13) 0.0528(6) Uani 1 1 d .
H3 H 0.4908 0.4669 0.3668 0.079 Uiso 1 1 calc R
C15 C 0.2347(2) 0.6624(5) 0.26816(16) 0.0335(7) Uani 1 1 d .
H15 H 0.2399 0.5027 0.2785 0.040 Uiso 1 1 calc R
C10 C 0.1372(2) 0.7435(5) 0.41203(16) 0.0322(7) Uani 1 1 d .
H10 H 0.0966 0.6070 0.4122 0.039 Uiso 1 1 calc R
N1 N 0.22664(19) 0.9304(4) 0.53282(14) 0.0378(6) Uani 1 1 d .
C22 C 0.0487(2) 0.5662(5) 0.22403(16) 0.0332(7) Uani 1 1 d .
C7 C 0.1264(2) 0.8897(5) 0.48448(17) 0.0388(7) Uani 1 1 d .
C24 C -0.0044(2) 0.2663(5) 0.12500(19) 0.0469(8) Uani 1 1 d .
H24 H 0.0118 0.1721 0.0841 0.056 Uiso 1 1 calc R
C9 C 0.2551(2) 0.6929(5) 0.42426(16) 0.0330(7) Uani 1 1 d .
H9 H 0.2674 0.5334 0.4315 0.040 Uiso 1 1 calc R
C11 C 0.1038(2) 0.8679(5) 0.32740(17) 0.0357(7) Uani 1 1 d .
H11 H 0.0297 0.9107 0.3180 0.043 Uiso 1 1 calc R
C6 C 0.3209(2) 1.0397(6) 0.67338(18) 0.0467(8) Uani 1 1 d .
H6 H 0.3547 0.9033 0.6797 0.056 Uiso 1 1 calc R
C16 C 0.2754(2) 0.7076(5) 0.18902(17) 0.0360(7) Uani 1 1 d .
O6 O -0.17570(18) 0.0998(4) 0.11651(15) 0.0645(7) Uani 1 1 d .
C31 C 0.4154(2) 0.7283(5) 0.3571(2) 0.0433(8) Uani 1 1 d .
H31A H 0.4414 0.7869 0.3095 0.052 Uiso 1 1 calc R
H31B H 0.4546 0.7962 0.4082 0.052 Uiso 1 1 calc R
O2 O 0.39550(17) 0.8165(4) 0.53614(14) 0.0612(7) Uani 1 1 d .
C8 C 0.3035(2) 0.8136(5) 0.50349(19) 0.0409(8) Uani 1 1 d .
C1 C 0.2483(2) 1.0877(5) 0.60070(17) 0.0375(7) Uani 1 1 d .
C13 C 0.2739(2) 1.0223(5) 0.34040(17) 0.0408(7) Uani 1 1 d .
H13 H 0.3249 1.1312 0.3427 0.049 Uiso 1 1 calc R
N3 N 0.3844(3) 0.8149(8) -0.0353(2) 0.0773(11) Uani 1 1 d .
C23 C 0.0671(2) 0.4229(6) 0.16184(18) 0.0436(8) Uani 1 1 d .
H23 H 0.1306 0.4332 0.1442 0.052 Uiso 1 1 calc R
C14 C 0.2993(2) 0.7794(5) 0.34718(17) 0.0330(7) Uani 1 1 d .
C25 C -0.0991(2) 0.2486(5) 0.14828(19) 0.0441(8) Uani 1 1 d .
C12 C 0.1726(2) 1.0678(5) 0.33087(18) 0.0408(8) Uani 1 1 d .
H12 H 0.1465 1.2115 0.3267 0.049 Uiso 1 1 calc R
C21 C 0.3445(2) 0.5605(6) 0.16397(18) 0.0440(8) Uani 1 1 d .
H21 H 0.3666 0.4364 0.1967 0.053 Uiso 1 1 calc R
C17 C 0.2439(3) 0.8900(6) 0.1396(2) 0.0548(9) Uani 1 1 d .
H17 H 0.1974 0.9901 0.1558 0.066 Uiso 1 1 calc R
C20 C 0.3812(2) 0.5961(7) 0.09071(19) 0.0541(9) Uani 1 1 d .
H20 H 0.4275 0.4969 0.0737 0.065 Uiso 1 1 calc R
C2 C 0.1971(3) 1.2888(5) 0.59184(19) 0.0446(8) Uani 1 1 d .
H2 H 0.1483 1.3204 0.5428 0.053 Uiso 1 1 calc R
C26 C -0.1197(3) 0.3892(6) 0.2091(2) 0.0532(9) Uani 1 1 d .
H26 H -0.1840 0.3787 0.2254 0.064 Uiso 1 1 calc R
C27 C -0.0489(2) 0.5449(5) 0.24657(19) 0.0462(8) Uani 1 1 d .
H27 H -0.0659 0.6376 0.2876 0.055 Uiso 1 1 calc R
C3 C 0.2184(3) 1.4420(6) 0.6556(2) 0.0570(10) Uani 1 1 d .
H3A H 0.1832 1.5769 0.6501 0.068 Uiso 1 1 calc R
O4 O 0.4368(2) 0.6720(7) -0.05884(17) 0.1058(13) Uani 1 1 d .
C4 C 0.2919(3) 1.3963(7) 0.7277(2) 0.0640(11) Uani 1 1 d .
H4 H 0.3071 1.5008 0.7706 0.077 Uiso 1 1 calc R
O5 O 0.3596(2) 0.9860(7) -0.07309(18) 0.1069(12) Uani 1 1 d .
C5 C 0.3427(3) 1.1954(7) 0.73596(19) 0.0552(10) Uani 1 1 d .
H5 H 0.3924 1.1649 0.7846 0.066 Uiso 1 1 calc R
C18 C 0.2798(3) 0.9269(7) 0.0667(2) 0.0659(11) Uani 1 1 d .
H18 H 0.2579 1.0503 0.0334 0.079 Uiso 1 1 calc R
C19 C 0.3480(3) 0.7795(7) 0.04422(19) 0.0549(10) Uani 1 1 d .
C30 C -0.1501(3) -0.0762(6) 0.0679(2) 0.0742(12) Uani 1 1 d .
H30A H -0.1384 -0.0205 0.0151 0.111 Uiso 1 1 calc R
H30B H -0.2068 -0.1807 0.0577 0.111 Uiso 1 1 calc R
H30C H -0.0876 -0.1478 0.0977 0.111 Uiso 1 1 calc R

loop_
_atom_site_aniso_label
_atom_site_aniso_U_11
_atom_site_aniso_U_22
_atom_site_aniso_U_33
_atom_site_aniso_U_23
_atom_site_aniso_U_13
_atom_site_aniso_U_12
O1 0.0328(12) 0.0781(17) 0.0632(15) -0.0250(13) 0.0150(11) -0.0018(13)
N2 0.0239(13) 0.0428(14) 0.0362(13) -0.0063(12) 0.0075(10) 0.0029(12)
O3 0.0281(12) 0.0587(15) 0.0691(16) 0.0021(12) 0.0045(11) 0.0108(11)
C15 0.0271(16) 0.0399(17) 0.0334(16) 0.0041(14) 0.0060(12) 0.0019(14)
C10 0.0259(15) 0.0359(17) 0.0355(16) -0.0043(13) 0.0081(12) -0.0066(13)
N1 0.0326(14) 0.0451(15) 0.0357(14) -0.0076(12) 0.0068(11) -0.0018(13)
C22 0.0284(16) 0.0403(17) 0.0296(15) 0.0016(14) 0.0033(12) 0.0041(14)
C7 0.0322(18) 0.0487(18) 0.0355(17) -0.0008(15) 0.0071(13) -0.0069(16)
C24 0.0403(19) 0.058(2) 0.0432(18) -0.0152(16) 0.0098(15) -0.0011(17)
C9 0.0281(16) 0.0392(16) 0.0314(15) 0.0008(14) 0.0048(12) -0.0025(14)
C11 0.0299(17) 0.0397(17) 0.0366(17) -0.0018(15) 0.0051(13) 0.0052(15)
C6 0.0434(19) 0.062(2) 0.0353(17) -0.0003(17) 0.0100(15) -0.0077(18)
C16 0.0297(16) 0.0453(17) 0.0336(16) 0.0046(15) 0.0080(12) 0.0000(15)
O6 0.0501(15) 0.0763(17) 0.0694(16) -0.0278(15) 0.0178(12) -0.0212(14)
C31 0.0276(17) 0.055(2) 0.0469(19) -0.0001(16) 0.0073(14) -0.0055(16)
O2 0.0324(13) 0.096(2) 0.0509(14) -0.0219(14) -0.0024(10) 0.0017(14)
C8 0.0332(18) 0.051(2) 0.0385(17) -0.0028(16) 0.0070(14) -0.0015(17)
C1 0.0343(17) 0.0474(19) 0.0336(16) -0.0067(15) 0.0134(13) -0.0107(16)
C13 0.0436(19) 0.0375(17) 0.0424(18) -0.0022(14) 0.0109(14) -0.0086(16)
N3 0.045(2) 0.140(4) 0.048(2) 0.022(2) 0.0140(16) -0.013(2)
C23 0.0301(17) 0.064(2) 0.0390(17) -0.0123(17) 0.0125(14) 0.0000(17)
C14 0.0246(15) 0.0407(16) 0.0338(15) 0.0017(14) 0.0066(12) 0.0002(14)
C25 0.0371(18) 0.054(2) 0.0402(17) -0.0058(16) 0.0052(14) -0.0075(17)
C12 0.047(2) 0.0331(17) 0.0434(18) 0.0048(15) 0.0116(15) 0.0028(16)
C21 0.0382(18) 0.056(2) 0.0397(17) 0.0099(17) 0.0133(14) 0.0097(17)
C17 0.064(2) 0.051(2) 0.055(2) 0.0153(19) 0.0248(18) 0.0162(19)
C20 0.0370(19) 0.085(3) 0.0431(19) 0.003(2) 0.0151(15) 0.011(2)
C2 0.052(2) 0.0467(18) 0.0367(17) -0.0006(16) 0.0126(15) -0.0084(18)
C26 0.0349(19) 0.072(2) 0.056(2) -0.013(2) 0.0185(16) -0.0081(19)
C27 0.0352(17) 0.059(2) 0.0483(19) -0.0172(18) 0.0178(15) -0.0056(18)
C3 0.070(3) 0.052(2) 0.053(2) -0.0080(19) 0.024(2) -0.010(2)
O4 0.078(2) 0.190(4) 0.0607(18) 0.013(2) 0.0415(16) 0.012(3)
C4 0.078(3) 0.072(3) 0.047(2) -0.023(2) 0.025(2) -0.028(2)
O5 0.087(2) 0.168(3) 0.070(2) 0.061(2) 0.0264(17) -0.005(2)
C5 0.049(2) 0.083(3) 0.0344(19) -0.009(2) 0.0092(15) -0.017(2)
C18 0.073(3) 0.072(3) 0.055(2) 0.030(2) 0.019(2) 0.011(2)
C19 0.040(2) 0.091(3) 0.0358(18) 0.014(2) 0.0136(15) -0.011(2)
C30 0.077(3) 0.063(3) 0.076(3) -0.023(2) 0.000(2) -0.011(2)

loop_
_atom_type_symbol
_atom_type_description
_atom_type_scat_dispersion_real
_atom_type_scat_dispersion_imag
_atom_type_scat_source
C C 0.0033 0.0016 'International Tables Vol C Tables 4.2.6.8 and 6.1.1.4'
H H 0.0000 0.0000 'International Tables Vol C Tables 4.2.6.8 and 6.1.1.4'
N N 0.0061 0.0033 'International Tables Vol C Tables 4.2.6.8 and 6.1.1.4'
O O 0.0106 0.0060 'International Tables Vol C Tables 4.2.6.8 and 6.1.1.4'

loop_
_geom_angle_atom_site_label_1
_geom_angle_atom_site_label_2
_geom_angle_atom_site_label_3
_geom_angle
C22 N2 C11 119.7(2)
C22 N2 C15 117.1(2)
C11 N2 C15 113.1(2)
C31 O3 H3 109.5
N2 C15 C16 112.2(2)
N2 C15 C14 108.9(2)
C16 C15 C14 113.2(2)
N2 C15 H15 107.4
C16 C15 H15 107.4
C14 C15 H15 107.4
C7 C10 C9 105.5(2)
C7 C10 C11 110.7(2)
C9 C10 C11 107.7(2)
C7 C10 H10 110.9
C9 C10 H10 110.9
C11 C10 H10 110.9
C8 N1 C7 112.0(2)
C8 N1 C1 123.9(2)
C7 N1 C1 124.0(2)
C23 C22 N2 120.9(3)
C23 C22 C27 115.7(3)
N2 C22 C27 123.4(2)
O1 C7 N1 124.1(3)
O1 C7 C10 127.5(3)
N1 C7 C10 108.4(2)
C25 C24 C23 120.2(3)
C25 C24 H24 119.9
C23 C24 H24 119.9
C8 C9 C10 104.3(2)
C8 C9 C14 111.2(2)
C10 C9 C14 110.5(2)
C8 C9 H9 110.2
C10 C9 H9 110.2
C14 C9 H9 110.2
N2 C11 C12 108.0(2)
N2 C11 C10 108.7(2)
C12 C11 C10 107.5(2)
N2 C11 H11 110.8
C12 C11 H11 110.8
C10 C11 H11 110.8
C5 C6 C1 119.3(3)
C5 C6 H6 120.4
C1 C6 H6 120.4
C17 C16 C21 118.6(3)
C17 C16 C15 121.7(3)
C21 C16 C15 119.7(3)
C25 O6 C30 118.2(3)
O3 C31 C14 108.3(2)
O3 C31 H31A 110.0
C14 C31 H31A 110.0
O3 C31 H31B 110.0
C14 C31 H31B 110.0
H31A C31 H31B 108.4
O2 C8 N1 124.3(3)
O2 C8 C9 126.0(3)
N1 C8 C9 109.6(2)
C2 C1 C6 120.4(3)
C2 C1 N1 119.2(3)
C6 C1 N1 120.4(3)
C12 C13 C14 114.2(3)
C12 C13 H13 122.9
C14 C13 H13 122.9
O4 N3 O5 124.0(4)
O4 N3 C19 118.3(4)
O5 N3 C19 117.7(4)
C24 C23 C22 122.9(3)
C24 C23 H23 118.5
C22 C23 H23 118.5
C13 C14 C31 113.9(2)
C13 C14 C15 108.1(2)
C31 C14 C15 110.8(2)
C13 C14 C9 105.8(2)
C31 C14 C9 111.5(2)
C15 C14 C9 106.3(2)
O6 C25 C24 125.4(3)
O6 C25 C26 116.4(3)
C24 C25 C26 118.1(3)
C13 C12 C11 114.3(3)
C13 C12 H12 122.9
C11 C12 H12 122.9
C20 C21 C16 120.8(3)
C20 C21 H21 119.6
C16 C21 H21 119.6
C16 C17 C18 121.1(3)
C16 C17 H17 119.4
C18 C17 H17 119.4
C19 C20 C21 118.4(3)
C19 C20 H20 120.8
C21 C20 H20 120.8
C3 C2 C1 119.8(3)
C3 C2 H2 120.1
C1 C2 H2 120.1
C25 C26 C27 122.2(3)
C25 C26 H26 118.9
C27 C26 H26 118.9
C26 C27 C22 120.9(3)
C26 C27 H27 119.6
C22 C27 H27 119.6
C2 C3 C4 120.1(4)
C2 C3 H3A 120.0
C4 C3 H3A 120.0
C5 C4 C3 119.7(3)
C5 C4 H4 120.1
C3 C4 H4 120.1
C6 C5 C4 120.8(3)
C6 C5 H5 119.6
C4 C5 H5 119.6
C19 C18 C17 118.6(3)
C19 C18 H18 120.7
C17 C18 H18 120.7
C18 C19 C20 122.5(3)
C18 C19 N3 118.8(4)
C20 C19 N3 118.6(4)
O6 C30 H30A 109.5
O6 C30 H30B 109.5
H30A C30 H30B 109.5
O6 C30 H30C 109.5
H30A C30 H30C 109.5
H30B C30 H30C 109.5

loop_
_geom_bond_atom_site_label_1
_geom_bond_atom_site_label_2
_geom_bond_distance
O1 C7 1.201(3)
N2 C22 1.398(3)
N2 C11 1.470(3)
N2 C15 1.474(3)
O3 C31 1.407(4)
O3 H3 0.8200
C15 C16 1.509(4)
C15 C14 1.551(4)
C15 H15 0.9800
C10 C7 1.499(4)
C10 C9 1.538(4)
C10 C11 1.547(4)
C10 H10 0.9800
N1 C8 1.385(4)
N1 C7 1.399(3)
N1 C1 1.437(3)
C22 C23 1.386(4)
C22 C27 1.398(4)
C24 C25 1.366(4)
C24 C23 1.375(4)
C24 H24 0.9300
C9 C8 1.499(4)
C9 C14 1.568(4)
C9 H9 0.9800
C11 C12 1.499(4)
C11 H11 0.9800
C6 C5 1.370(5)
C6 C1 1.382(4)
C6 H6 0.9300
C16 C17 1.375(4)
C16 C21 1.384(4)
O6 C25 1.363(4)
O6 C30 1.404(4)
C31 C14 1.519(4)
C31 H31A 0.9700
C31 H31B 0.9700
O2 C8 1.207(3)
C1 C2 1.379(4)
C13 C12 1.325(4)
C13 C14 1.504(4)
C13 H13 0.9300
N3 O4 1.210(5)
N3 O5 1.212(5)
N3 C19 1.477(4)
C23 H23 0.9300
C25 C26 1.368(4)
C12 H12 0.9300
C21 C20 1.384(4)
C21 H21 0.9300
C17 C18 1.376(4)
C17 H17 0.9300
C20 C19 1.360(5)
C20 H20 0.9300
C2 C3 1.373(4)
C2 H2 0.9300
C26 C27 1.370(4)
C26 H26 0.9300
C27 H27 0.9300
C3 C4 1.379(5)
C3 H3A 0.9300
C4 C5 1.376(5)
C4 H4 0.9300
C5 H5 0.9300
C18 C19 1.359(5)
C18 H18 0.9300
C30 H30A 0.9600
C30 H30B 0.9600
C30 H30C 0.9600

loop_
_geom_torsion_atom_site_label_1
_geom_torsion_atom_site_label_2
_geom_torsion_atom_site_label_3
_geom_torsion_atom_site_label_4
_geom_torsion
C22 N2 C15 C16 86.0(3)
C11 N2 C15 C16 -128.5(3)
C22 N2 C15 C14 -147.9(2)
C11 N2 C15 C14 -2.4(3)
C11 N2 C22 C23 -177.5(3)
C15 N2 C22 C23 -34.3(4)
C11 N2 C22 C27 4.4(4)
C15 N2 C22 C27 147.5(3)
C8 N1 C7 O1 176.4(3)
C1 N1 C7 O1 -8.2(5)
C8 N1 C7 C10 -4.2(3)
C1 N1 C7 C10 171.3(3)
C9 C10 C7 O1 -178.4(3)
C11 C10 C7 O1 65.4(4)
C9 C10 C7 N1 2.2(3)
C11 C10 C7 N1 -114.0(3)
C7 C10 C9 C8 0.3(3)
C11 C10 C9 C8 118.5(2)
C7 C10 C9 C14 -119.3(2)
C11 C10 C9 C14 -1.1(3)
C22 N2 C11 C12 -159.5(2)
C15 N2 C11 C12 56.0(3)
C22 N2 C11 C10 84.1(3)
C15 N2 C11 C10 -60.4(3)
C7 C10 C11 N2 175.6(2)
C9 C10 C11 N2 60.8(3)
C7 C10 C11 C12 59.0(3)
C9 C10 C11 C12 -55.9(3)
N2 C15 C16 C17 36.9(4)
C14 C15 C16 C17 -86.8(3)
N2 C15 C16 C21 -141.7(3)
C14 C15 C16 C21 94.6(3)
C7 N1 C8 O2 -177.8(3)
C1 N1 C8 O2 6.7(5)
C7 N1 C8 C9 4.4(3)
C1 N1 C8 C9 -171.0(2)
C10 C9 C8 O2 179.5(3)
C14 C9 C8 O2 -61.3(4)
C10 C9 C8 N1 -2.7(3)
C14 C9 C8 N1 116.4(3)
C5 C6 C1 C2 -1.0(4)
C5 C6 C1 N1 177.8(3)
C8 N1 C1 C2 134.6(3)
C7 N1 C1 C2 -40.3(4)
C8 N1 C1 C6 -44.2(4)
C7 N1 C1 C6 140.9(3)
C25 C24 C23 C22 1.0(5)
N2 C22 C23 C24 -179.4(3)
C27 C22 C23 C24 -1.1(4)
C12 C13 C14 C31 179.4(3)
C12 C13 C14 C15 55.7(3)
C12 C13 C14 C9 -57.7(3)
O3 C31 C14 C13 -179.0(2)
O3 C31 C14 C15 -56.9(3)
O3 C31 C14 C9 61.3(3)
N2 C15 C14 C13 -52.1(3)
C16 C15 C14 C13 73.3(3)
N2 C15 C14 C31 -177.6(2)
C16 C15 C14 C31 -52.1(3)
N2 C15 C14 C9 61.0(3)
C16 C15 C14 C9 -173.5(2)
C8 C9 C14 C13 -58.9(3)
C10 C9 C14 C13 56.5(3)
C8 C9 C14 C31 65.5(3)
C10 C9 C14 C31 -179.1(2)
C8 C9 C14 C15 -173.6(2)
C10 C9 C14 C15 -58.3(3)
C30 O6 C25 C24 12.6(5)
C30 O6 C25 C26 -166.7(3)
C23 C24 C25 O6 -179.7(3)
C23 C24 C25 C26 -0.4(5)
C14 C13 C12 C11 -0.9(4)
N2 C11 C12 C13 -56.1(3)
C10 C11 C12 C13 61.0(3)
C17 C16 C21 C20 0.0(5)
C15 C16 C21 C20 178.7(3)
C21 C16 C17 C18 0.1(5)
C15 C16 C17 C18 -178.6(3)
C16 C21 C20 C19 0.3(5)
C6 C1 C2 C3 0.0(4)
N1 C1 C2 C3 -178.8(3)
O6 C25 C26 C27 179.4(3)
C24 C25 C26 C27 0.0(5)
C25 C26 C27 C22 -0.2(5)
C23 C22 C27 C26 0.7(4)
N2 C22 C27 C26 178.9(3)
C1 C2 C3 C4 1.0(5)
C2 C3 C4 C5 -0.9(5)
C1 C6 C5 C4 1.1(5)
C3 C4 C5 C6 -0.1(5)
C16 C17 C18 C19 -0.3(6)
C17 C18 C19 C20 0.6(6)
C17 C18 C19 N3 178.2(3)
C21 C20 C19 C18 -0.6(5)
C21 C20 C19 N3 -178.2(3)
O4 N3 C19 C18 -172.9(4)
O5 N3 C19 C18 7.0(5)
O4 N3 C19 C20 4.8(5)
O5 N3 C19 C20 -175.3(3)
